data_4024793
loop_
_publ_author_name
'Hualei Qian'
'Wan Yue'
'Yonggang Zhen'
'Simone Di Motta'
'Eugenio Di Donato'
'Fabrizia Negri'
'Jianqiang Qu'
'Wei Xu'
'Daoben Zhu'
'Zhaohui Wang'

_publ_section_title
;
Heterocyclic Annelated Di(perylene bisimide): Constructing Bowl-Shaped
Perylene Bisimides by the Combination of Steric Congestion and Ring Strain
;
_journal_name_full 'Journal of Organic Chemistry'
_journal_page_first 6275
_journal_page_last 6282
_journal_paper_doi 10.1021/jo901285k
_journal_volume 74
_journal_year 2009
_chemical_formula_moiety 'C54.75 H52.50 Cl1.50 N2 O4 S'
_chemical_formula_sum 'C54.75 H52.5 Cl1.5 N2 O4 S'
_chemical_formula_weight 887.72
_chemical_name_systematic
; 
 ? 
;
_space_group_IT_number 2
_symmetry_cell_setting triclinic
_symmetry_space_group_name_Hall '-P 1'
_symmetry_space_group_name_H-M 'P -1'
_atom_sites_solution_hydrogens geom
_atom_sites_solution_primary direct
_atom_sites_solution_secondary difmap
_audit_creation_method SHELXL-97
_cell_angle_alpha 73.673(4)
_cell_angle_beta 86.124(6)
_cell_angle_gamma 85.033(6)
_cell_formula_units_Z 2
_cell_length_a 8.3321(14)
_cell_length_b 15.291(3)
_cell_length_c 20.134(4)
_cell_measurement_reflns_used 5907
_cell_measurement_temperature 113(2)
_cell_measurement_theta_max 25.0
_cell_measurement_theta_min 2.7
_cell_volume 2450.1(7)
_computing_cell_refinement CrystalClear
_computing_data_collection CrystalClear
_computing_data_reduction crystalclear
_computing_publication_material 'CrystalStructure 3.7.0'
_computing_structure_refinement 'SHELXL-97 (Sheldrick, 1997)'
_computing_structure_solution 'SHELXS-97 (Sheldrick, 1990)'
_diffrn_ambient_temperature 113(2)
_diffrn_detector_area_resol_mean 7.31
_diffrn_measured_fraction_theta_full 0.998
_diffrn_measured_fraction_theta_max 0.998
_diffrn_measurement_device_type 'Rigaku Saturn'
_diffrn_measurement_method \w
_diffrn_radiation_monochromator confocal
_diffrn_radiation_source 'rotating anode'
_diffrn_radiation_type MoK\a
_diffrn_radiation_wavelength 0.71070
_diffrn_reflns_av_R_equivalents 0.0346
_diffrn_reflns_av_sigmaI/netI 0.0407
_diffrn_reflns_limit_h_max 9
_diffrn_reflns_limit_h_min -9
_diffrn_reflns_limit_k_max 18
_diffrn_reflns_limit_k_min -17
_diffrn_reflns_limit_l_max 23
_diffrn_reflns_limit_l_min -23
_diffrn_reflns_number 25160
_diffrn_reflns_theta_full 25.00
_diffrn_reflns_theta_max 25.00
_diffrn_reflns_theta_min 1.97
_exptl_absorpt_coefficient_mu 0.194
_exptl_absorpt_correction_T_max 0.9961
_exptl_absorpt_correction_T_min 0.9846
_exptl_absorpt_correction_type multi-scan
_exptl_absorpt_process_details crystalclear
_exptl_crystal_colour colorless
_exptl_crystal_density_diffrn 1.203
_exptl_crystal_density_method 'not measured'
_exptl_crystal_description prism
_exptl_crystal_F_000 937
_exptl_crystal_size_max 0.08
_exptl_crystal_size_mid 0.04
_exptl_crystal_size_min 0.02
_platon_squeeze_details
;
;
_refine_diff_density_max 1.423
_refine_diff_density_min -1.126
_refine_diff_density_rms 0.098
_refine_ls_extinction_method none
_refine_ls_goodness_of_fit_ref 1.285
_refine_ls_hydrogen_treatment constr
_refine_ls_matrix_type full
_refine_ls_number_parameters 668
_refine_ls_number_reflns 8605
_refine_ls_number_restraints 115
_refine_ls_restrained_S_all 1.296
_refine_ls_R_factor_all 0.1064
_refine_ls_R_factor_gt 0.0962
_refine_ls_shift/su_max 0.002
_refine_ls_shift/su_mean 0.000
_refine_ls_structure_factor_coef Fsqd
_refine_ls_weighting_details 'calc w=1/[\s^2^(Fo^2^)+(0.2000P)^2^+0.0000P] where P=(Fo^2^+2Fc^2^)/3'
_refine_ls_weighting_scheme calc
_refine_ls_wR_factor_gt 0.2987
_refine_ls_wR_factor_ref 0.3143
_reflns_number_gt 7110
_reflns_number_total 8605
_reflns_threshold_expression >2sigma(I)
_cod_data_source_file jo901285k_si_002.cif
_cod_data_source_block shelxl
_cod_original_formula_sum 'C54.75 H52.50 Cl1.50 N2 O4 S'
_cod_database_code 4024793

loop_
_symmetry_equiv_pos_as_xyz
'x, y, z'
'-x, -y, -z'

loop_
_atom_site_label
_atom_site_type_symbol
_atom_site_fract_x
_atom_site_fract_y
_atom_site_fract_z
_atom_site_U_iso_or_equiv
_atom_site_adp_type
_atom_site_occupancy
_atom_site_symmetry_multiplicity
_atom_site_calc_flag
_atom_site_refinement_flags
_atom_site_disorder_assembly
_atom_site_disorder_group
S1 S 0.29446(9) -0.43295(5) 1.16387(4) 0.0292(3) Uani 1 1 d . . .
N1 N 0.7280(3) -0.27833(15) 0.87895(12) 0.0242(6) Uani 1 1 d . A .
N2 N 0.1283(3) -0.15106(19) 1.35534(13) 0.0363(7) Uani 1 1 d D . .
O1 O 0.6320(3) -0.41942(13) 0.91214(11) 0.0319(5) Uani 1 1 d . . .
O2 O 0.8469(2) -0.14523(13) 0.85407(10) 0.0289(5) Uani 1 1 d . A .
O3 O 0.2321(3) -0.01245(16) 1.33257(11) 0.0416(6) Uani 1 1 d . . .
O4 O 0.0307(4) -0.29175(19) 1.38120(13) 0.0622(9) Uani 1 1 d . . .
C1 C 0.6340(4) -0.34477(18) 0.92238(15) 0.0249(6) Uani 1 1 d . . .
C2 C 0.5455(3) -0.31913(18) 0.98050(14) 0.0225(6) Uani 1 1 d . A .
C3 C 0.4740(3) -0.38768(19) 1.03147(14) 0.0248(6) Uani 1 1 d . . .
H3 H 0.4828 -0.4487 1.0282 0.030 Uiso 1 1 calc R . .
C4 C 0.3882(4) -0.36562(18) 1.08804(15) 0.0252(6) Uani 1 1 d . . .
C5 C 0.3789(3) -0.27519(19) 1.08880(15) 0.0236(6) Uani 1 1 d . . .
C6 C 0.3067(4) -0.25957(19) 1.14930(14) 0.0254(6) Uani 1 1 d . A .
C7 C 0.2539(4) -0.33834(19) 1.19733(15) 0.0284(7) Uani 1 1 d . . .
C8 C 0.1837(4) -0.3299(2) 1.26104(15) 0.0323(7) Uani 1 1 d . A .
H8 H 0.1402 -0.3807 1.2940 0.039 Uiso 1 1 calc R . .
C9 C 0.1796(4) -0.2456(2) 1.27451(15) 0.0298(7) Uani 1 1 d . . .
C10 C 0.1063(4) -0.2337(2) 1.34077(16) 0.0396(8) Uani 1 1 d . A .
C11 C 0.2115(4) -0.0780(2) 1.31258(15) 0.0314(7) Uani 1 1 d . A .
C12 C 0.2612(4) -0.08516(19) 1.24235(15) 0.0270(7) Uani 1 1 d . . .
C13 C 0.2453(4) -0.1680(2) 1.22612(15) 0.0269(7) Uani 1 1 d . A .
C14 C 0.3046(3) -0.17486(19) 1.16197(14) 0.0246(6) Uani 1 1 d . . .
C15 C 0.3670(3) -0.09975(19) 1.10973(14) 0.0233(6) Uani 1 1 d . . .
C16 C 0.4386(3) -0.11575(19) 1.04665(14) 0.0224(6) Uani 1 1 d . . .
C17 C 0.4472(3) -0.20414(19) 1.03747(14) 0.0236(6) Uani 1 1 d . A .
C18 C 0.5349(3) -0.22577(18) 0.98101(14) 0.0228(6) Uani 1 1 d . . .
C19 C 0.6119(3) -0.15660(19) 0.93075(14) 0.0233(6) Uani 1 1 d . A .
C20 C 0.7381(3) -0.18875(18) 0.88460(14) 0.0239(6) Uani 1 1 d . . .
C21 C 0.6349(3) 0.01525(19) 0.87637(14) 0.0239(6) Uani 1 1 d . . .
C22 C 0.5861(3) -0.06363(19) 0.93309(13) 0.0221(6) Uani 1 1 d . . .
C23 C 0.5056(3) -0.04429(18) 0.99449(13) 0.0224(6) Uani 1 1 d . . .
C24 C 0.3237(4) -0.01189(19) 1.19290(14) 0.0256(6) Uani 1 1 d . . .
H24 H 0.3394 0.0421 1.2054 0.031 Uiso 1 1 calc R . .
C25 C 0.8318(3) -0.30732(18) 0.82652(14) 0.0242(6) Uani 1 1 d . . .
C26 C 0.9863(4) -0.34723(19) 0.84337(16) 0.0302(7) Uani 1 1 d . A .
C27 C 1.0760(4) -0.3792(2) 0.79322(19) 0.0411(8) Uani 1 1 d . . .
H27 H 1.1813 -0.4072 0.8030 0.049 Uiso 1 1 calc R A .
C28 C 1.0155(4) -0.3712(3) 0.72960(18) 0.0447(9) Uani 1 1 d . A .
H28 H 1.0796 -0.3931 0.6960 0.054 Uiso 1 1 calc R . .
C29 C 0.8647(4) -0.3323(2) 0.71486(17) 0.0404(8) Uani 1 1 d . . .
H29 H 0.8250 -0.3275 0.6708 0.048 Uiso 1 1 calc R A .
C30 C 0.7668(4) -0.2991(2) 0.76225(16) 0.0315(7) Uani 1 1 d . A .
C31 C 1.0573(4) -0.3546(2) 0.91222(17) 0.0371(8) Uani 1 1 d . . .
H31 H 0.9661 -0.3491 0.9461 0.045 Uiso 1 1 calc R A .
C32 C 1.1519(5) -0.4461(2) 0.9412(2) 0.0474(9) Uani 1 1 d . A .
H32A H 1.0868 -0.4959 0.9399 0.071 Uiso 1 1 calc R . .
H32B H 1.1777 -0.4523 0.9892 0.071 Uiso 1 1 calc R . .
H32C H 1.2520 -0.4487 0.9131 0.071 Uiso 1 1 calc R . .
C33 C 1.1655(5) -0.2763(2) 0.9057(2) 0.0498(10) Uani 1 1 d . A .
H33A H 1.2543 -0.2792 0.8718 0.075 Uiso 1 1 calc R . .
H33B H 1.2093 -0.2819 0.9508 0.075 Uiso 1 1 calc R . .
H33C H 1.1021 -0.2178 0.8905 0.075 Uiso 1 1 calc R . .
C34 C 0.5994(4) -0.2592(3) 0.74415(17) 0.0435(9) Uani 1 1 d . . .
H34 H 0.5518 -0.2339 0.7824 0.052 Uiso 1 1 calc R A .
C35 C 0.4927(5) -0.3308(3) 0.7368(3) 0.0676(13) Uani 1 1 d . A .
H35A H 0.5349 -0.3547 0.6982 0.101 Uiso 1 1 calc R . .
H35B H 0.3829 -0.3033 0.7276 0.101 Uiso 1 1 calc R . .
H35C H 0.4911 -0.3808 0.7797 0.101 Uiso 1 1 calc R . .
C36 C 0.6002(6) -0.1812(3) 0.6765(2) 0.0629(12) Uani 1 1 d . A .
H36A H 0.6825 -0.1396 0.6777 0.094 Uiso 1 1 calc R . .
H36B H 0.4941 -0.1475 0.6716 0.094 Uiso 1 1 calc R . .
H36C H 0.6246 -0.2066 0.6371 0.094 Uiso 1 1 calc R . .
C37 C 0.0688(8) -0.1522(5) 1.4233(2) 0.029(2) Uani 0.456(7) 1 d PGD A 1
C38 C 0.1548(7) -0.1838(5) 1.4832(3) 0.043(4) Uani 0.456(7) 1 d PGD A 1
C39 C 0.0866(8) -0.1735(5) 1.5458(2) 0.047(2) Uani 0.456(7) 1 d PG A 1
H39A H 0.1454 -0.1951 1.5867 0.056 Uiso 0.456(7) 1 calc PR A 1
C40 C -0.0676(8) -0.1316(6) 1.5484(3) 0.048(3) Uani 0.456(7) 1 d PG A 1
H40A H -0.1142 -0.1246 1.5911 0.058 Uiso 0.456(7) 1 calc PR A 1
C41 C -0.1536(6) -0.1000(5) 1.4884(4) 0.055(3) Uani 0.456(7) 1 d PG A 1
H41A H -0.2590 -0.0714 1.4902 0.066 Uiso 0.456(7) 1 calc PR A 1
C42 C -0.0854(7) -0.1103(5) 1.4259(3) 0.049(2) Uani 0.456(7) 1 d PGD A 1
C43 C 0.3258(10) -0.2258(5) 1.4794(4) 0.043(2) Uani 0.456(7) 1 d PD A 1
H43A H 0.3514 -0.2278 1.4306 0.052 Uiso 0.456(7) 1 calc PR A 1
C44 C 0.4484(11) -0.1692(7) 1.4979(6) 0.068(3) Uani 0.456(7) 1 d PD A 1
H44A H 0.4402 -0.1071 1.4667 0.102 Uiso 0.456(7) 1 calc PR A 1
H44B H 0.5573 -0.1972 1.4931 0.102 Uiso 0.456(7) 1 calc PR A 1
H44C H 0.4267 -0.1668 1.5459 0.102 Uiso 0.456(7) 1 calc PR A 1
C45 C 0.3401(15) -0.3238(5) 1.5261(6) 0.087(4) Uani 0.456(7) 1 d PD A 1
H45A H 0.2604 -0.3594 1.5137 0.130 Uiso 0.456(7) 1 calc PR A 1
H45B H 0.3204 -0.3235 1.5746 0.130 Uiso 0.456(7) 1 calc PR A 1
H45C H 0.4487 -0.3514 1.5199 0.130 Uiso 0.456(7) 1 calc PR A 1
C46 C -0.1743(11) -0.0745(7) 1.3613(5) 0.069(3) Uani 0.456(7) 1 d PDU A 1
H46A H -0.1113 -0.0983 1.3252 0.083 Uiso 0.456(7) 1 calc PR A 1
C47 C -0.1762(19) 0.0299(7) 1.3357(8) 0.111(4) Uani 0.456(7) 1 d PDU A 1
H47A H -0.0653 0.0485 1.3303 0.166 Uiso 0.456(7) 1 calc PR A 1
H47B H -0.2372 0.0566 1.3695 0.166 Uiso 0.456(7) 1 calc PR A 1
H47C H -0.2273 0.0514 1.2910 0.166 Uiso 0.456(7) 1 calc PR A 1
C48 C -0.3405(14) -0.1078(12) 1.3660(9) 0.137(5) Uani 0.456(7) 1 d PDU A 1
H48A H -0.3339 -0.1747 1.3819 0.205 Uiso 0.456(7) 1 calc PR A 1
H48B H -0.3868 -0.0873 1.3202 0.205 Uiso 0.456(7) 1 calc PR A 1
H48C H -0.4091 -0.0830 1.3988 0.205 Uiso 0.456(7) 1 calc PR A 1
C37' C 0.0267(6) -0.1230(4) 1.4101(2) 0.032(2) Uani 0.544(7) 1 d PGD A 2
C38' C 0.0790(7) -0.1551(4) 1.4774(3) 0.055(3) Uani 0.544(7) 1 d PGD A 2
C39' C -0.0092(8) -0.1302(5) 1.5312(2) 0.054(3) Uani 0.544(7) 1 d PG A 2
H39B H 0.0265 -0.1521 1.5771 0.065 Uiso 0.544(7) 1 calc PR A 2
C40' C -0.1496(7) -0.0734(5) 1.5177(2) 0.057(3) Uani 0.544(7) 1 d PG A 2
H40B H -0.2099 -0.0564 1.5545 0.069 Uiso 0.544(7) 1 calc PR A 2
C41' C -0.2018(5) -0.0413(4) 1.4505(3) 0.058(2) Uani 0.544(7) 1 d PG A 2
H41B H -0.2978 -0.0025 1.4413 0.069 Uiso 0.544(7) 1 calc PR A 2
C42' C -0.1137(6) -0.0661(4) 1.3967(2) 0.0422(19) Uani 0.544(7) 1 d PGD A 2
C43' C 0.2359(11) -0.2110(6) 1.4927(5) 0.071(5) Uani 0.544(7) 1 d PD A 2
H43B H 0.2739 -0.2301 1.4503 0.085 Uiso 0.544(7) 1 calc PR A 2
C44' C 0.3655(12) -0.1548(10) 1.5082(8) 0.129(6) Uani 0.544(7) 1 d PD A 2
H44D H 0.3802 -0.1010 1.4688 0.193 Uiso 0.544(7) 1 calc PR A 2
H44E H 0.4675 -0.1924 1.5162 0.193 Uiso 0.544(7) 1 calc PR A 2
H44F H 0.3315 -0.1353 1.5497 0.193 Uiso 0.544(7) 1 calc PR A 2
C45' C 0.2189(17) -0.2974(7) 1.5523(7) 0.138(6) Uani 0.544(7) 1 d PD A 2
H45D H 0.1335 -0.3320 1.5429 0.207 Uiso 0.544(7) 1 calc PR A 2
H45E H 0.1912 -0.2807 1.5954 0.207 Uiso 0.544(7) 1 calc PR A 2
H45F H 0.3211 -0.3350 1.5567 0.207 Uiso 0.544(7) 1 calc PR A 2
C46' C -0.1722(8) -0.0285(5) 1.3244(4) 0.0532(19) Uani 0.544(7) 1 d PDU A 2
H46B H -0.1008 -0.0568 1.2930 0.064 Uiso 0.544(7) 1 calc PR A 2
C47' C -0.1599(11) 0.0754(5) 1.2994(5) 0.072(3) Uani 0.544(7) 1 d PDU A 2
H47D H -0.0484 0.0894 1.3020 0.108 Uiso 0.544(7) 1 calc PR A 2
H47E H -0.2309 0.1047 1.3289 0.108 Uiso 0.544(7) 1 calc PR A 2
H47F H -0.1927 0.0983 1.2514 0.108 Uiso 0.544(7) 1 calc PR A 2
C48' C -0.3444(8) -0.0517(7) 1.3197(5) 0.076(3) Uani 0.544(7) 1 d PDU A 2
H48D H -0.3510 -0.1181 1.3363 0.114 Uiso 0.544(7) 1 calc PR A 2
H48E H -0.3756 -0.0300 1.2714 0.114 Uiso 0.544(7) 1 calc PR A 2
H48F H -0.4174 -0.0221 1.3484 0.114 Uiso 0.544(7) 1 calc PR A 2
C49 C 0.8965(6) 0.7060(4) 0.0810(3) 0.0783(15) Uani 1 1 d . . .
H49A H 0.9995 0.6704 0.0922 0.117 Uiso 1 1 calc R . .
H49B H 0.9156 0.7640 0.0464 0.117 Uiso 1 1 calc R . .
H49C H 0.8259 0.6715 0.0624 0.117 Uiso 1 1 calc R . .
C50 C 0.8138(7) 0.7253(4) 0.1484(4) 0.092(2) Uani 1 1 d . . .
H50A H 0.8908 0.7543 0.1695 0.110 Uiso 1 1 calc R . .
H50B H 0.7193 0.7693 0.1354 0.110 Uiso 1 1 calc R . .
C51 C 0.7613(8) 0.6445(5) 0.1999(4) 0.098(2) Uani 1 1 d . . .
H51A H 0.8561 0.6002 0.2114 0.118 Uiso 1 1 calc R . .
H51B H 0.6836 0.6164 0.1785 0.118 Uiso 1 1 calc R . .
C52 C 0.6832(8) 0.6574(5) 0.2674(4) 0.098(2) Uani 1 1 d . . .
H52A H 0.7597 0.6878 0.2876 0.118 Uiso 1 1 calc R . .
H52B H 0.5868 0.7004 0.2556 0.118 Uiso 1 1 calc R . .
C53 C 0.6335(11) 0.5778(6) 0.3213(4) 0.132(3) Uani 1 1 d . . .
H53A H 0.7301 0.5358 0.3354 0.158 Uiso 1 1 calc R . .
H53B H 0.5598 0.5455 0.3012 0.158 Uiso 1 1 calc R . .
C54 C 0.5496(12) 0.5971(7) 0.3858(4) 0.153(4) Uani 1 1 d . . .
H54A H 0.6203 0.6299 0.4060 0.230 Uiso 1 1 calc R . .
H54B H 0.5258 0.5393 0.4198 0.230 Uiso 1 1 calc R . .
H54C H 0.4489 0.6346 0.3733 0.230 Uiso 1 1 calc R . .
Cl1 Cl 0.0364(6) 0.47571(18) 0.41680(15) 0.1765(18) Uani 0.75 1 d P . .
Cl2 Cl 0.3217(5) 0.3724(4) 0.4479(2) 0.211(2) Uani 0.75 1 d P . .
C55 C 0.1261(14) 0.3785(7) 0.4679(5) 0.128(4) Uani 0.75 1 d P . .
H55A H 0.1085 0.3779 0.5172 0.154 Uiso 0.75 1 calc PR . .
H55B H 0.0775 0.3248 0.4615 0.154 Uiso 0.75 1 calc PR . .

loop_
_atom_site_aniso_label
_atom_site_aniso_U_11
_atom_site_aniso_U_22
_atom_site_aniso_U_33
_atom_site_aniso_U_23
_atom_site_aniso_U_13
_atom_site_aniso_U_12
S1 0.0432(5) 0.0180(4) 0.0246(4) -0.0029(3) 0.0068(3) -0.0085(3)
N1 0.0335(13) 0.0163(11) 0.0231(12) -0.0073(10) 0.0052(10) -0.0026(10)
N2 0.0522(17) 0.0384(15) 0.0205(13) -0.0109(11) 0.0112(11) -0.0163(13)
O1 0.0463(13) 0.0184(10) 0.0334(12) -0.0126(9) 0.0122(9) -0.0083(9)
O2 0.0315(11) 0.0212(10) 0.0325(11) -0.0062(9) 0.0089(9) -0.0059(9)
O3 0.0633(16) 0.0376(13) 0.0262(12) -0.0134(10) 0.0134(10) -0.0131(11)
O4 0.098(2) 0.0615(18) 0.0333(14) -0.0186(13) 0.0329(14) -0.0497(17)
C1 0.0305(15) 0.0178(14) 0.0253(15) -0.0057(11) 0.0030(11) -0.0004(11)
C2 0.0282(15) 0.0159(13) 0.0229(14) -0.0044(11) -0.0006(11) -0.0029(11)
C3 0.0320(15) 0.0176(14) 0.0242(15) -0.0042(11) 0.0000(11) -0.0044(12)
C4 0.0327(16) 0.0172(14) 0.0247(14) -0.0028(11) -0.0008(11) -0.0062(11)
C5 0.0296(15) 0.0186(14) 0.0207(14) -0.0024(11) 0.0013(11) -0.0033(11)
C6 0.0317(15) 0.0217(14) 0.0207(14) -0.0022(11) 0.0022(11) -0.0053(12)
C7 0.0376(17) 0.0208(15) 0.0250(15) -0.0030(12) 0.0041(12) -0.0080(12)
C8 0.0440(18) 0.0263(16) 0.0232(15) -0.0010(12) 0.0087(13) -0.0121(13)
C9 0.0405(17) 0.0251(15) 0.0209(15) -0.0016(12) 0.0060(12) -0.0081(13)
C10 0.056(2) 0.0386(18) 0.0231(16) -0.0048(14) 0.0109(14) -0.0209(16)
C11 0.0445(18) 0.0290(16) 0.0215(15) -0.0094(12) 0.0087(12) -0.0076(14)
C12 0.0366(16) 0.0221(14) 0.0200(14) -0.0042(11) 0.0063(12) -0.0016(12)
C13 0.0351(16) 0.0228(15) 0.0210(14) -0.0032(12) 0.0058(12) -0.0067(12)
C14 0.0327(16) 0.0174(14) 0.0213(14) -0.0016(11) 0.0006(11) -0.0014(12)
C15 0.0308(15) 0.0206(14) 0.0165(13) -0.0017(11) 0.0026(11) -0.0054(12)
C16 0.0292(15) 0.0185(14) 0.0194(14) -0.0041(11) -0.0001(11) -0.0052(11)
C17 0.0288(15) 0.0199(14) 0.0209(14) -0.0038(11) 0.0008(11) -0.0031(11)
C18 0.0293(15) 0.0183(14) 0.0203(14) -0.0045(11) -0.0012(11) -0.0027(11)
C19 0.0306(15) 0.0195(14) 0.0199(14) -0.0054(11) 0.0003(11) -0.0036(11)
C20 0.0312(15) 0.0164(13) 0.0236(14) -0.0049(11) 0.0005(11) -0.0018(12)
C21 0.0305(15) 0.0188(14) 0.0208(14) -0.0036(11) 0.0022(11) -0.0023(11)
C22 0.0310(15) 0.0209(14) 0.0150(13) -0.0056(11) 0.0012(11) -0.0045(11)
C23 0.0300(15) 0.0193(14) 0.0176(14) -0.0050(11) 0.0020(11) -0.0026(12)
C24 0.0372(16) 0.0188(14) 0.0202(14) -0.0058(11) 0.0025(11) -0.0009(12)
C25 0.0313(15) 0.0180(13) 0.0235(14) -0.0077(11) 0.0072(11) -0.0026(11)
C26 0.0331(16) 0.0234(14) 0.0332(16) -0.0070(12) 0.0054(12) -0.0049(12)
C27 0.0325(17) 0.046(2) 0.046(2) -0.0172(16) 0.0072(14) 0.0012(15)
C28 0.047(2) 0.055(2) 0.0357(18) -0.0219(17) 0.0166(15) -0.0010(17)
C29 0.053(2) 0.0455(19) 0.0245(16) -0.0148(14) 0.0077(14) -0.0047(16)
C30 0.0404(17) 0.0272(15) 0.0267(15) -0.0090(12) 0.0038(12) -0.0008(13)
C31 0.0320(17) 0.0422(19) 0.0359(17) -0.0099(15) 0.0006(13) 0.0000(14)
C32 0.050(2) 0.0361(19) 0.050(2) -0.0004(16) -0.0073(17) -0.0036(16)
C33 0.053(2) 0.0358(19) 0.064(2) -0.0162(18) -0.0199(19) 0.0037(17)
C34 0.053(2) 0.050(2) 0.0277(17) -0.0151(15) -0.0034(14) 0.0107(17)
C35 0.043(2) 0.063(3) 0.080(3) 0.011(2) -0.008(2) -0.004(2)
C36 0.089(3) 0.037(2) 0.058(3) -0.0024(18) -0.025(2) 0.003(2)
C37 0.049(5) 0.031(5) 0.002(4) 0.000(3) 0.003(3) -0.007(4)
C38 0.067(11) 0.047(7) 0.022(5) -0.016(5) 0.005(5) -0.027(7)
C39 0.079(7) 0.046(5) 0.020(4) -0.014(4) 0.003(4) -0.018(5)
C40 0.067(7) 0.049(6) 0.034(6) -0.024(5) 0.039(5) -0.020(5)
C41 0.063(6) 0.068(7) 0.043(6) -0.034(5) 0.029(5) -0.008(5)
C42 0.066(7) 0.055(6) 0.023(5) -0.010(4) 0.006(4) -0.001(5)
C43 0.061(7) 0.052(5) 0.015(4) -0.005(3) 0.005(4) -0.018(5)
C44 0.055(7) 0.084(8) 0.069(7) -0.029(6) 0.004(6) -0.008(6)
C45 0.111(10) 0.050(6) 0.085(9) -0.003(6) 0.013(7) 0.008(6)
C46 0.067(5) 0.079(5) 0.061(5) -0.031(4) 0.006(4) 0.026(4)
C47 0.121(7) 0.104(7) 0.100(7) -0.025(6) -0.010(6) 0.020(6)
C48 0.104(7) 0.162(9) 0.128(8) -0.015(7) -0.009(7) -0.008(7)
C37' 0.043(5) 0.029(4) 0.025(4) -0.010(3) 0.016(3) -0.008(4)
C38' 0.078(8) 0.047(6) 0.037(5) 0.000(4) 0.006(5) -0.027(5)
C39' 0.089(8) 0.065(6) 0.015(4) -0.018(4) 0.027(5) -0.034(6)
C40' 0.073(6) 0.064(6) 0.046(5) -0.035(4) 0.038(4) -0.031(5)
C41' 0.069(5) 0.061(5) 0.052(5) -0.033(4) 0.033(4) -0.029(4)
C42' 0.051(4) 0.056(5) 0.030(4) -0.027(4) 0.014(3) -0.022(4)
C43' 0.098(13) 0.095(10) 0.017(4) -0.004(5) 0.016(6) -0.044(9)
C44' 0.074(9) 0.192(17) 0.138(13) -0.079(12) 0.021(9) -0.024(10)
C45' 0.149(13) 0.108(10) 0.103(10) 0.053(8) -0.017(9) 0.017(10)
C46' 0.054(4) 0.049(4) 0.061(4) -0.027(3) 0.001(3) 0.011(3)
C47' 0.073(5) 0.067(5) 0.077(5) -0.026(4) 0.018(4) -0.005(4)
C48' 0.060(4) 0.084(5) 0.088(5) -0.029(4) -0.003(4) -0.004(4)
C49 0.072(3) 0.076(3) 0.101(4) -0.046(3) -0.031(3) 0.016(3)
C50 0.082(4) 0.074(4) 0.136(6) -0.052(4) -0.044(4) 0.013(3)
C51 0.079(4) 0.106(5) 0.118(5) -0.045(4) -0.041(4) 0.021(4)
C52 0.076(4) 0.121(5) 0.106(5) -0.046(4) -0.031(3) 0.021(4)
C53 0.140(7) 0.137(7) 0.105(6) -0.027(5) -0.003(5) 0.045(6)
C54 0.164(8) 0.188(9) 0.094(6) -0.034(6) -0.004(5) 0.048(7)
Cl1 0.342(5) 0.0865(17) 0.0868(17) -0.0101(14) 0.055(2) -0.031(2)
Cl2 0.168(3) 0.358(7) 0.161(3) -0.150(4) 0.044(3) -0.096(4)
C55 0.188(11) 0.130(8) 0.078(6) -0.043(6) 0.058(6) -0.074(8)

loop_
_atom_type_symbol
_atom_type_description
_atom_type_scat_dispersion_real
_atom_type_scat_dispersion_imag
_atom_type_scat_source
C C 0.0033 0.0016 'International Tables Vol C Tables 4.2.6.8 and 6.1.1.4'
H H 0.0000 0.0000 'International Tables Vol C Tables 4.2.6.8 and 6.1.1.4'
N N 0.0061 0.0033 'International Tables Vol C Tables 4.2.6.8 and 6.1.1.4'
O O 0.0106 0.0060 'International Tables Vol C Tables 4.2.6.8 and 6.1.1.4'
Cl Cl 0.1484 0.1585 'International Tables Vol C Tables 4.2.6.8 and 6.1.1.4'
S S 0.1246 0.1234 'International Tables Vol C Tables 4.2.6.8 and 6.1.1.4'

loop_
_geom_angle_atom_site_label_1
_geom_angle_atom_site_label_2
_geom_angle_atom_site_label_3
_geom_angle
_geom_angle_site_symmetry_1
_geom_angle_site_symmetry_3
_geom_angle_publ_flag
C7 S1 C4 91.68(13) . . ?
C1 N1 C20 125.7(2) . . ?
C1 N1 C25 116.0(2) . . ?
C20 N1 C25 118.2(2) . . ?
C10 N2 C11 126.2(3) . . ?
C10 N2 C37 111.3(4) . . ?
C11 N2 C37 122.2(4) . . ?
C10 N2 C37' 120.3(3) . . ?
C11 N2 C37' 111.7(3) . . ?
C37 N2 C37' 22.1(3) . . ?
O1 C1 N1 120.3(2) . . ?
O1 C1 C2 123.7(3) . . ?
N1 C1 C2 115.9(2) . . ?
C3 C2 C18 123.7(3) . . ?
C3 C2 C1 117.6(2) . . ?
C18 C2 C1 118.7(2) . . ?
C2 C3 C4 119.2(3) . . ?
C2 C3 H3 120.4 . . ?
C4 C3 H3 120.4 . . ?
C5 C4 C3 117.2(2) . . ?
C5 C4 S1 110.4(2) . . ?
C3 C4 S1 132.4(2) . . ?
C4 C5 C6 114.2(2) . . ?
C4 C5 C17 125.0(3) . . ?
C6 C5 C17 120.6(3) . . ?
C14 C6 C5 121.6(3) . . ?
C14 C6 C7 124.4(3) . . ?
C5 C6 C7 113.7(3) . . ?
C6 C7 C8 117.9(3) . . ?
C6 C7 S1 109.9(2) . . ?
C8 C7 S1 132.2(2) . . ?
C9 C8 C7 118.4(3) . . ?
C9 C8 H8 120.8 . . ?
C7 C8 H8 120.8 . . ?
C8 C9 C13 122.1(3) . . ?
C8 C9 C10 120.1(3) . . ?
C13 C9 C10 117.8(3) . . ?
O4 C10 N2 120.7(3) . . ?
O4 C10 C9 122.5(3) . . ?
N2 C10 C9 116.8(3) . . ?
O3 C11 N2 120.4(3) . . ?
O3 C11 C12 123.6(3) . . ?
N2 C11 C12 115.9(3) . . ?
C24 C12 C13 120.1(3) . . ?
C24 C12 C11 120.7(3) . . ?
C13 C12 C11 119.2(2) . . ?
C14 C13 C12 117.7(3) . . ?
C14 C13 C9 119.3(3) . . ?
C12 C13 C9 122.8(3) . . ?
C13 C14 C6 117.6(3) . . ?
C13 C14 C15 122.9(3) . . ?
C6 C14 C15 119.5(3) . . ?
C21 C15 C14 118.6(3) 2_657 . ?
C21 C15 C16 122.6(2) 2_657 . ?
C14 C15 C16 118.7(3) . . ?
C17 C16 C23 119.2(3) . . ?
C17 C16 C15 120.1(2) . . ?
C23 C16 C15 120.6(3) . . ?
C5 C17 C16 119.4(3) . . ?
C5 C17 C18 118.3(2) . . ?
C16 C17 C18 122.1(3) . . ?
C19 C18 C17 119.4(2) . . ?
C19 C18 C2 123.8(3) . . ?
C17 C18 C2 116.7(2) . . ?
C18 C19 C22 119.8(3) . . ?
C18 C19 C20 115.7(2) . . ?
C22 C19 C20 123.7(2) . . ?
O2 C20 N1 118.7(2) . . ?
O2 C20 C19 124.9(2) . . ?
N1 C20 C19 116.3(2) . . ?
C15 C21 C24 117.7(2) 2_657 2_657 ?
C15 C21 C22 118.0(2) 2_657 . ?
C24 C21 C22 124.2(3) 2_657 . ?
C19 C22 C23 119.0(2) . . ?
C19 C22 C21 123.9(2) . . ?
C23 C22 C21 117.1(2) . . ?
C16 C23 C23 117.7(3) . 2_657 ?
C16 C23 C22 119.5(3) . . ?
C23 C23 C22 122.8(3) 2_657 . ?
C12 C24 C21 121.9(3) . 2_657 ?
C12 C24 H24 119.1 . . ?
C21 C24 H24 119.1 2_657 . ?
C26 C25 C30 122.7(3) . . ?
C26 C25 N1 119.3(2) . . ?
C30 C25 N1 117.9(3) . . ?
C27 C26 C25 117.0(3) . . ?
C27 C26 C31 120.4(3) . . ?
C25 C26 C31 122.7(3) . . ?
C28 C27 C26 121.4(3) . . ?
C28 C27 H27 119.3 . . ?
C26 C27 H27 119.3 . . ?
C29 C28 C27 120.2(3) . . ?
C29 C28 H28 119.9 . . ?
C27 C28 H28 119.9 . . ?
C28 C29 C30 122.0(3) . . ?
C28 C29 H29 119.0 . . ?
C30 C29 H29 119.0 . . ?
C29 C30 C25 116.7(3) . . ?
C29 C30 C34 119.9(3) . . ?
C25 C30 C34 123.4(3) . . ?
C26 C31 C32 112.6(3) . . ?
C26 C31 C33 110.7(3) . . ?
C32 C31 C33 109.8(3) . . ?
C26 C31 H31 107.9 . . ?
C32 C31 H31 107.9 . . ?
C33 C31 H31 107.9 . . ?
C31 C32 H32A 109.5 . . ?
C31 C32 H32B 109.5 . . ?
H32A C32 H32B 109.5 . . ?
C31 C32 H32C 109.5 . . ?
H32A C32 H32C 109.5 . . ?
H32B C32 H32C 109.5 . . ?
C31 C33 H33A 109.5 . . ?
C31 C33 H33B 109.5 . . ?
H33A C33 H33B 109.5 . . ?
C31 C33 H33C 109.5 . . ?
H33A C33 H33C 109.5 . . ?
H33B C33 H33C 109.5 . . ?
C30 C34 C35 111.6(3) . . ?
C30 C34 C36 111.4(3) . . ?
C35 C34 C36 108.9(3) . . ?
C30 C34 H34 108.3 . . ?
C35 C34 H34 108.3 . . ?
C36 C34 H34 108.3 . . ?
C34 C35 H35A 109.5 . . ?
C34 C35 H35B 109.5 . . ?
H35A C35 H35B 109.5 . . ?
C34 C35 H35C 109.5 . . ?
H35A C35 H35C 109.5 . . ?
H35B C35 H35C 109.5 . . ?
C34 C36 H36A 109.5 . . ?
C34 C36 H36B 109.5 . . ?
H36A C36 H36B 109.5 . . ?
C34 C36 H36C 109.5 . . ?
H36A C36 H36C 109.5 . . ?
H36B C36 H36C 109.5 . . ?
C38 C37 C42 120.0 . . ?
C38 C37 N2 125.9(4) . . ?
C42 C37 N2 113.8(4) . . ?
C39 C38 C37 120.0 . . ?
C39 C38 C43 120.3(5) . . ?
C37 C38 C43 119.7(5) . . ?
C38 C39 C40 120.0 . . ?
C38 C39 H39A 120.0 . . ?
C40 C39 H39A 120.0 . . ?
C41 C40 C39 120.0 . . ?
C41 C40 H40A 120.0 . . ?
C39 C40 H40A 120.0 . . ?
C40 C41 C42 120.0 . . ?
C40 C41 H41A 120.0 . . ?
C42 C41 H41A 120.0 . . ?
C41 C42 C37 120.0 . . ?
C41 C42 C46 120.4(5) . . ?
C37 C42 C46 119.5(5) . . ?
C38 C43 C44 112.0(6) . . ?
C38 C43 C45 110.7(6) . . ?
C44 C43 C45 110.3(7) . . ?
C38 C43 H43A 107.9 . . ?
C44 C43 H43A 107.9 . . ?
C45 C43 H43A 107.9 . . ?
C43 C44 H44A 109.5 . . ?
C43 C44 H44B 109.5 . . ?
H44A C44 H44B 109.5 . . ?
C43 C44 H44C 109.5 . . ?
H44A C44 H44C 109.5 . . ?
H44B C44 H44C 109.5 . . ?
C43 C45 H45A 109.5 . . ?
C43 C45 H45B 109.5 . . ?
H45A C45 H45B 109.5 . . ?
C43 C45 H45C 109.5 . . ?
H45A C45 H45C 109.5 . . ?
H45B C45 H45C 109.5 . . ?
C42 C46 C48 114.0(8) . . ?
C42 C46 C47 111.1(7) . . ?
C48 C46 C47 112.0(7) . . ?
C42 C46 H46A 106.4 . . ?
C48 C46 H46A 106.4 . . ?
C47 C46 H46A 106.4 . . ?
C46 C47 H47A 109.5 . . ?
C46 C47 H47B 109.5 . . ?
H47A C47 H47B 109.5 . . ?
C46 C47 H47C 109.5 . . ?
H47A C47 H47C 109.5 . . ?
H47B C47 H47C 109.5 . . ?
C46 C48 H48A 109.5 . . ?
C46 C48 H48B 109.5 . . ?
H48A C48 H48B 109.5 . . ?
C46 C48 H48C 109.5 . . ?
H48A C48 H48C 109.5 . . ?
H48B C48 H48C 109.5 . . ?
C38' C37' C42' 120.0 . . ?
C38' C37' N2 117.0(3) . . ?
C42' C37' N2 123.0(3) . . ?
C37' C38' C39' 120.0 . . ?
C37' C38' C43' 121.2(6) . . ?
C39' C38' C43' 118.7(6) . . ?
C40' C39' C38' 120.0 . . ?
C40' C39' H39B 120.0 . . ?
C38' C39' H39B 120.0 . . ?
C41' C40' C39' 120.0 . . ?
C41' C40' H40B 120.0 . . ?
C39' C40' H40B 120.0 . . ?
C40' C41' C42' 120.0 . . ?
C40' C41' H41B 120.0 . . ?
C42' C41' H41B 120.0 . . ?
C41' C42' C37' 120.0 . . ?
C41' C42' C46' 118.4(4) . . ?
C37' C42' C46' 121.6(4) . . ?
C38' C43' C45' 112.5(7) . . ?
C38' C43' C44' 111.4(8) . . ?
C45' C43' C44' 109.7(7) . . ?
C38' C43' H43B 107.7 . . ?
C45' C43' H43B 107.7 . . ?
C44' C43' H43B 107.7 . . ?
C43' C44' H44D 109.5 . . ?
C43' C44' H44E 109.5 . . ?
H44D C44' H44E 109.5 . . ?
C43' C44' H44F 109.5 . . ?
H44D C44' H44F 109.5 . . ?
H44E C44' H44F 109.5 . . ?
C43' C45' H45D 109.5 . . ?
C43' C45' H45E 109.5 . . ?
H45D C45' H45E 109.5 . . ?
C43' C45' H45F 109.5 . . ?
H45D C45' H45F 109.5 . . ?
H45E C45' H45F 109.5 . . ?
C42' C46' C48' 111.8(6) . . ?
C42' C46' C47' 110.5(5) . . ?
C48' C46' C47' 110.2(6) . . ?
C42' C46' H46B 108.1 . . ?
C48' C46' H46B 108.1 . . ?
C47' C46' H46B 108.1 . . ?
C46' C47' H47D 109.5 . . ?
C46' C47' H47E 109.5 . . ?
H47D C47' H47E 109.5 . . ?
C46' C47' H47F 109.5 . . ?
H47D C47' H47F 109.5 . . ?
H47E C47' H47F 109.5 . . ?
C46' C48' H48D 109.5 . . ?
C46' C48' H48E 109.5 . . ?
H48D C48' H48E 109.5 . . ?
C46' C48' H48F 109.5 . . ?
H48D C48' H48F 109.5 . . ?
H48E C48' H48F 109.5 . . ?
C50 C49 H49A 109.5 . . ?
C50 C49 H49B 109.5 . . ?
H49A C49 H49B 109.5 . . ?
C50 C49 H49C 109.5 . . ?
H49A C49 H49C 109.5 . . ?
H49B C49 H49C 109.5 . . ?
C51 C50 C49 114.1(5) . . ?
C51 C50 H50A 108.7 . . ?
C49 C50 H50A 108.7 . . ?
C51 C50 H50B 108.7 . . ?
C49 C50 H50B 108.7 . . ?
H50A C50 H50B 107.6 . . ?
C50 C51 C52 117.2(6) . . ?
C50 C51 H51A 108.0 . . ?
C52 C51 H51A 108.0 . . ?
C50 C51 H51B 108.0 . . ?
C52 C51 H51B 108.0 . . ?
H51A C51 H51B 107.2 . . ?
C53 C52 C51 119.0(6) . . ?
C53 C52 H52A 107.6 . . ?
C51 C52 H52A 107.6 . . ?
C53 C52 H52B 107.6 . . ?
C51 C52 H52B 107.6 . . ?
H52A C52 H52B 107.0 . . ?
C52 C53 C54 115.7(7) . . ?
C52 C53 H53A 108.4 . . ?
C54 C53 H53A 108.4 . . ?
C52 C53 H53B 108.4 . . ?
C54 C53 H53B 108.4 . . ?
H53A C53 H53B 107.4 . . ?
C53 C54 H54A 109.5 . . ?
C53 C54 H54B 109.5 . . ?
H54A C54 H54B 109.5 . . ?
C53 C54 H54C 109.5 . . ?
H54A C54 H54C 109.5 . . ?
H54B C54 H54C 109.5 . . ?
Cl2 C55 Cl1 110.0(6) . . ?
Cl2 C55 H55A 109.7 . . ?
Cl1 C55 H55A 109.7 . . ?
Cl2 C55 H55B 109.7 . . ?
Cl1 C55 H55B 109.7 . . ?
H55A C55 H55B 108.2 . . ?

loop_
_geom_bond_atom_site_label_1
_geom_bond_atom_site_label_2
_geom_bond_distance
_geom_bond_site_symmetry_2
_geom_bond_publ_flag
S1 C7 1.759(3) . ?
S1 C4 1.759(3) . ?
N1 C1 1.398(4) . ?
N1 C20 1.416(3) . ?
N1 C25 1.460(3) . ?
N2 C10 1.404(4) . ?
N2 C11 1.408(4) . ?
N2 C37 1.420(4) . ?
N2 C37' 1.481(4) . ?
O1 C1 1.217(3) . ?
O2 C20 1.201(3) . ?
O3 C11 1.210(4) . ?
O4 C10 1.212(4) . ?
C1 C2 1.469(4) . ?
C2 C3 1.388(4) . ?
C2 C18 1.426(4) . ?
C3 C4 1.409(4) . ?
C3 H3 0.9500 . ?
C4 C5 1.383(4) . ?
C5 C6 1.394(4) . ?
C5 C17 1.403(4) . ?
C6 C14 1.387(4) . ?
C6 C7 1.400(4) . ?
C7 C8 1.408(4) . ?
C8 C9 1.387(4) . ?
C8 H8 0.9500 . ?
C9 C13 1.431(4) . ?
C9 C10 1.481(4) . ?
C11 C12 1.477(4) . ?
C12 C24 1.386(4) . ?
C12 C13 1.412(4) . ?
C13 C14 1.380(4) . ?
C14 C15 1.430(4) . ?
C15 C21 1.395(4) 2_657 ?
C15 C16 1.441(4) . ?
C16 C17 1.410(4) . ?
C16 C23 1.411(4) . ?
C17 C18 1.412(4) . ?
C18 C19 1.408(4) . ?
C19 C22 1.433(4) . ?
C19 C20 1.498(4) . ?
C21 C15 1.395(4) 2_657 ?
C21 C24 1.428(4) 2_657 ?
C21 C22 1.474(4) . ?
C22 C23 1.458(4) . ?
C23 C23 1.427(5) 2_657 ?
C24 C21 1.428(4) 2_657 ?
C24 H24 0.9500 . ?
C25 C26 1.397(4) . ?
C25 C30 1.405(4) . ?
C26 C27 1.389(4) . ?
C26 C31 1.515(4) . ?
C27 C28 1.378(5) . ?
C27 H27 0.9500 . ?
C28 C29 1.358(5) . ?
C28 H28 0.9500 . ?
C29 C30 1.389(4) . ?
C29 H29 0.9500 . ?
C30 C34 1.499(5) . ?
C31 C32 1.527(5) . ?
C31 C33 1.532(5) . ?
C31 H31 1.0000 . ?
C32 H32A 0.9800 . ?
C32 H32B 0.9800 . ?
C32 H32C 0.9800 . ?
C33 H33A 0.9800 . ?
C33 H33B 0.9800 . ?
C33 H33C 0.9800 . ?
C34 C35 1.512(6) . ?
C34 C36 1.539(5) . ?
C34 H34 1.0000 . ?
C35 H35A 0.9800 . ?
C35 H35B 0.9800 . ?
C35 H35C 0.9800 . ?
C36 H36A 0.9800 . ?
C36 H36B 0.9800 . ?
C36 H36C 0.9800 . ?
C37 C38 1.3900 . ?
C37 C42 1.3900 . ?
C38 C39 1.3900 . ?
C38 C43 1.517(8) . ?
C39 C40 1.3900 . ?
C39 H39A 0.9500 . ?
C40 C41 1.3900 . ?
C40 H40A 0.9500 . ?
C41 C42 1.3900 . ?
C41 H41A 0.9500 . ?
C42 C46 1.483(8) . ?
C43 C44 1.523(8) . ?
C43 C45 1.528(8) . ?
C43 H43A 1.0000 . ?
C44 H44A 0.9800 . ?
C44 H44B 0.9800 . ?
C44 H44C 0.9800 . ?
C45 H45A 0.9800 . ?
C45 H45B 0.9800 . ?
C45 H45C 0.9800 . ?
C46 C48 1.504(9) . ?
C46 C47 1.533(8) . ?
C46 H46A 1.0000 . ?
C47 H47A 0.9800 . ?
C47 H47B 0.9800 . ?
C47 H47C 0.9800 . ?
C48 H48A 0.9800 . ?
C48 H48B 0.9800 . ?
C48 H48C 0.9800 . ?
C37' C38' 1.3900 . ?
C37' C42' 1.3900 . ?
C38' C39' 1.3900 . ?
C38' C43' 1.500(8) . ?
C39' C40' 1.3900 . ?
C39' H39B 0.9500 . ?
C40' C41' 1.3900 . ?
C40' H40B 0.9500 . ?
C41' C42' 1.3900 . ?
C41' H41B 0.9500 . ?
C42' C46' 1.505(7) . ?
C43' C45' 1.524(8) . ?
C43' C44' 1.536(9) . ?
C43' H43B 1.0000 . ?
C44' H44D 0.9800 . ?
C44' H44E 0.9800 . ?
C44' H44F 0.9800 . ?
C45' H45D 0.9800 . ?
C45' H45E 0.9800 . ?
C45' H45F 0.9800 . ?
C46' C48' 1.523(7) . ?
C46' C47' 1.536(8) . ?
C46' H46B 1.0000 . ?
C47' H47D 0.9800 . ?
C47' H47E 0.9800 . ?
C47' H47F 0.9800 . ?
C48' H48D 0.9800 . ?
C48' H48E 0.9800 . ?
C48' H48F 0.9800 . ?
C49 C50 1.571(8) . ?
C49 H49A 0.9800 . ?
C49 H49B 0.9800 . ?
C49 H49C 0.9800 . ?
C50 C51 1.451(10) . ?
C50 H50A 0.9900 . ?
C50 H50B 0.9900 . ?
C51 C52 1.522(9) . ?
C51 H51A 0.9900 . ?
C51 H51B 0.9900 . ?
C52 C53 1.454(10) . ?
C52 H52A 0.9900 . ?
C52 H52B 0.9900 . ?
C53 C54 1.524(10) . ?
C53 H53A 0.9900 . ?
C53 H53B 0.9900 . ?
C54 H54A 0.9800 . ?
C54 H54B 0.9800 . ?
C54 H54C 0.9800 . ?
Cl1 C55 1.697(12) . ?
Cl2 C55 1.654(11) . ?
C55 H55A 0.9900 . ?
C55 H55B 0.9900 . ?

loop_
_geom_torsion_atom_site_label_1
_geom_torsion_atom_site_label_2
_geom_torsion_atom_site_label_3
_geom_torsion_atom_site_label_4
_geom_torsion
_geom_torsion_site_symmetry_1
_geom_torsion_site_symmetry_2
_geom_torsion_site_symmetry_3
_geom_torsion_site_symmetry_4
_geom_torsion_publ_flag
C20 N1 C1 O1 178.7(3) . . . . ?
C25 N1 C1 O1 -5.6(4) . . . . ?
C20 N1 C1 C2 -3.2(4) . . . . ?
C25 N1 C1 C2 172.5(2) . . . . ?
O1 C1 C2 C3 9.1(4) . . . . ?
N1 C1 C2 C3 -168.9(2) . . . . ?
O1 C1 C2 C18 -169.7(3) . . . . ?
N1 C1 C2 C18 12.2(4) . . . . ?
C18 C2 C3 C4 -1.3(4) . . . . ?
C1 C2 C3 C4 179.9(2) . . . . ?
C2 C3 C4 C5 0.8(4) . . . . ?
C2 C3 C4 S1 -175.3(2) . . . . ?
C7 S1 C4 C5 -3.0(2) . . . . ?
C7 S1 C4 C3 173.3(3) . . . . ?
C3 C4 C5 C6 -173.9(2) . . . . ?
S1 C4 C5 C6 3.0(3) . . . . ?
C3 C4 C5 C17 0.4(4) . . . . ?
S1 C4 C5 C17 177.3(2) . . . . ?
C4 C5 C6 C14 172.4(3) . . . . ?
C17 C5 C6 C14 -2.2(4) . . . . ?
C4 C5 C6 C7 -1.3(4) . . . . ?
C17 C5 C6 C7 -175.9(3) . . . . ?
C14 C6 C7 C8 4.6(5) . . . . ?
C5 C6 C7 C8 178.1(3) . . . . ?
C14 C6 C7 S1 -174.5(2) . . . . ?
C5 C6 C7 S1 -1.0(3) . . . . ?
C4 S1 C7 C6 2.2(2) . . . . ?
C4 S1 C7 C8 -176.7(3) . . . . ?
C6 C7 C8 C9 -3.9(5) . . . . ?
S1 C7 C8 C9 174.9(3) . . . . ?
C7 C8 C9 C13 -0.5(5) . . . . ?
C7 C8 C9 C10 179.8(3) . . . . ?
C11 N2 C10 O4 -179.2(4) . . . . ?
C37 N2 C10 O4 6.6(6) . . . . ?
C37' N2 C10 O4 -15.9(6) . . . . ?
C11 N2 C10 C9 0.9(5) . . . . ?
C37 N2 C10 C9 -173.3(4) . . . . ?
C37' N2 C10 C9 164.2(4) . . . . ?
C8 C9 C10 O4 -9.4(6) . . . . ?
C13 C9 C10 O4 170.9(4) . . . . ?
C8 C9 C10 N2 170.5(3) . . . . ?
C13 C9 C10 N2 -9.2(5) . . . . ?
C10 N2 C11 O3 -175.0(3) . . . . ?
C37 N2 C11 O3 -1.4(6) . . . . ?
C37' N2 C11 O3 20.4(5) . . . . ?
C10 N2 C11 C12 8.4(5) . . . . ?
C37 N2 C11 C12 -178.0(4) . . . . ?
C37' N2 C11 C12 -156.2(3) . . . . ?
O3 C11 C12 C24 -5.5(5) . . . . ?
N2 C11 C12 C24 171.0(3) . . . . ?
O3 C11 C12 C13 174.2(3) . . . . ?
N2 C11 C12 C13 -9.3(4) . . . . ?
C24 C12 C13 C14 4.7(4) . . . . ?
C11 C12 C13 C14 -175.0(3) . . . . ?
C24 C12 C13 C9 -179.1(3) . . . . ?
C11 C12 C13 C9 1.3(5) . . . . ?
C8 C9 C13 C14 4.7(5) . . . . ?
C10 C9 C13 C14 -175.6(3) . . . . ?
C8 C9 C13 C12 -171.5(3) . . . . ?
C10 C9 C13 C12 8.2(5) . . . . ?
C12 C13 C14 C6 172.3(3) . . . . ?
C9 C13 C14 C6 -4.1(4) . . . . ?
C12 C13 C14 C15 -5.9(4) . . . . ?
C9 C13 C14 C15 177.7(3) . . . . ?
C5 C6 C14 C13 -173.5(3) . . . . ?
C7 C6 C14 C13 -0.5(5) . . . . ?
C5 C6 C14 C15 4.7(4) . . . . ?
C7 C6 C14 C15 177.8(3) . . . . ?
C13 C14 C15 C21 -1.3(4) . . . 2_657 ?
C6 C14 C15 C21 -179.5(3) . . . 2_657 ?
C13 C14 C15 C16 174.8(3) . . . . ?
C6 C14 C15 C16 -3.4(4) . . . . ?
C21 C15 C16 C17 175.5(3) 2_657 . . . ?
C14 C15 C16 C17 -0.4(4) . . . . ?
C21 C15 C16 C23 -2.3(4) 2_657 . . . ?
C14 C15 C16 C23 -178.3(3) . . . . ?
C4 C5 C17 C16 -175.7(3) . . . . ?
C6 C5 C17 C16 -1.7(4) . . . . ?
C4 C5 C17 C18 -1.2(4) . . . . ?
C6 C5 C17 C18 172.8(3) . . . . ?
C23 C16 C17 C5 -179.2(3) . . . . ?
C15 C16 C17 C5 2.9(4) . . . . ?
C23 C16 C17 C18 6.5(4) . . . . ?
C15 C16 C17 C18 -171.4(3) . . . . ?
C5 C17 C18 C19 -176.6(2) . . . . ?
C16 C17 C18 C19 -2.2(4) . . . . ?
C5 C17 C18 C2 0.6(4) . . . . ?
C16 C17 C18 C2 175.0(3) . . . . ?
C3 C2 C18 C19 177.7(3) . . . . ?
C1 C2 C18 C19 -3.6(4) . . . . ?
C3 C2 C18 C17 0.6(4) . . . . ?
C1 C2 C18 C17 179.3(2) . . . . ?
C17 C18 C19 C22 -6.9(4) . . . . ?
C2 C18 C19 C22 176.1(2) . . . . ?
C17 C18 C19 C20 163.5(3) . . . . ?
C2 C18 C19 C20 -13.5(4) . . . . ?
C1 N1 C20 O2 164.4(3) . . . . ?
C25 N1 C20 O2 -11.2(4) . . . . ?
C1 N1 C20 C19 -13.8(4) . . . . ?
C25 N1 C20 C19 170.5(2) . . . . ?
C18 C19 C20 O2 -156.7(3) . . . . ?
C22 C19 C20 O2 13.3(4) . . . . ?
C18 C19 C20 N1 21.5(4) . . . . ?
C22 C19 C20 N1 -168.5(2) . . . . ?
C18 C19 C22 C23 11.5(4) . . . . ?
C20 C19 C22 C23 -158.1(3) . . . . ?
C18 C19 C22 C21 -167.9(3) . . . . ?
C20 C19 C22 C21 22.5(4) . . . . ?
C15 C21 C22 C19 -167.2(3) 2_657 . . . ?
C24 C21 C22 C19 16.1(4) 2_657 . . . ?
C15 C21 C22 C23 13.4(4) 2_657 . . . ?
C24 C21 C22 C23 -163.3(3) 2_657 . . . ?
C17 C16 C23 C23 179.9(3) . . . 2_657 ?
C15 C16 C23 C23 -2.3(5) . . . 2_657 ?
C17 C16 C23 C22 -1.6(4) . . . . ?
C15 C16 C23 C22 176.2(2) . . . . ?
C19 C22 C23 C16 -7.2(4) . . . . ?
C21 C22 C23 C16 172.2(2) . . . . ?
C19 C22 C23 C23 171.2(3) . . . 2_657 ?
C21 C22 C23 C23 -9.4(5) . . . 2_657 ?
C13 C12 C24 C21 3.6(5) . . . 2_657 ?
C11 C12 C24 C21 -176.8(3) . . . 2_657 ?
C1 N1 C25 C26 -87.5(3) . . . . ?
C20 N1 C25 C26 88.6(3) . . . . ?
C1 N1 C25 C30 88.4(3) . . . . ?
C20 N1 C25 C30 -95.6(3) . . . . ?
C30 C25 C26 C27 0.1(4) . . . . ?
N1 C25 C26 C27 175.8(3) . . . . ?
C30 C25 C26 C31 178.9(3) . . . . ?
N1 C25 C26 C31 -5.4(4) . . . . ?
C25 C26 C27 C28 0.4(5) . . . . ?
C31 C26 C27 C28 -178.4(3) . . . . ?
C26 C27 C28 C29 -0.6(5) . . . . ?
C27 C28 C29 C30 0.2(6) . . . . ?
C28 C29 C30 C25 0.3(5) . . . . ?
C28 C29 C30 C34 -178.1(3) . . . . ?
C26 C25 C30 C29 -0.5(4) . . . . ?
N1 C25 C30 C29 -176.2(3) . . . . ?
C26 C25 C30 C34 177.9(3) . . . . ?
N1 C25 C30 C34 2.2(4) . . . . ?
C27 C26 C31 C32 -41.6(4) . . . . ?
C25 C26 C31 C32 139.6(3) . . . . ?
C27 C26 C31 C33 81.7(4) . . . . ?
C25 C26 C31 C33 -97.1(3) . . . . ?
C29 C30 C34 C35 66.2(4) . . . . ?
C25 C30 C34 C35 -112.1(4) . . . . ?
C29 C30 C34 C36 -55.7(4) . . . . ?
C25 C30 C34 C36 125.9(3) . . . . ?
C10 N2 C37 C38 87.9(5) . . . . ?
C11 N2 C37 C38 -86.5(5) . . . . ?
C37' N2 C37 C38 -153.5(15) . . . . ?
C10 N2 C37 C42 -97.6(4) . . . . ?
C11 N2 C37 C42 88.0(5) . . . . ?
C37' N2 C37 C42 21.0(10) . . . . ?
C42 C37 C38 C39 0.0 . . . . ?
N2 C37 C38 C39 174.2(7) . . . . ?
C42 C37 C38 C43 -177.4(7) . . . . ?
N2 C37 C38 C43 -3.2(7) . . . . ?
C37 C38 C39 C40 0.0 . . . . ?
C43 C38 C39 C40 177.4(7) . . . . ?
C38 C39 C40 C41 0.0 . . . . ?
C39 C40 C41 C42 0.0 . . . . ?
C40 C41 C42 C37 0.0 . . . . ?
C40 C41 C42 C46 -178.3(7) . . . . ?
C38 C37 C42 C41 0.0 . . . . ?
N2 C37 C42 C41 -174.9(6) . . . . ?
C38 C37 C42 C46 178.3(7) . . . . ?
N2 C37 C42 C46 3.4(7) . . . . ?
C39 C38 C43 C44 -62.1(8) . . . . ?
C37 C38 C43 C44 115.3(7) . . . . ?
C39 C38 C43 C45 61.5(9) . . . . ?
C37 C38 C43 C45 -121.2(7) . . . . ?
C41 C42 C46 C48 -54.1(11) . . . . ?
C37 C42 C46 C48 127.7(10) . . . . ?
C41 C42 C46 C47 73.6(10) . . . . ?
C37 C42 C46 C47 -104.6(9) . . . . ?
C10 N2 C37' C38' 86.8(4) . . . . ?
C11 N2 C37' C38' -107.6(4) . . . . ?
C37 N2 C37' C38' 15.4(11) . . . . ?
C10 N2 C37' C42' -94.2(4) . . . . ?
C11 N2 C37' C42' 71.4(5) . . . . ?
C37 N2 C37' C42' -165.6(15) . . . . ?
C42' C37' C38' C39' 0.0 . . . . ?
N2 C37' C38' C39' 179.0(5) . . . . ?
C42' C37' C38' C43' -175.6(7) . . . . ?
N2 C37' C38' C43' 3.4(6) . . . . ?
C37' C38' C39' C40' 0.0 . . . . ?
C43' C38' C39' C40' 175.7(7) . . . . ?
C38' C39' C40' C41' 0.0 . . . . ?
C39' C40' C41' C42' 0.0 . . . . ?
C40' C41' C42' C37' 0.0 . . . . ?
C40' C41' C42' C46' -178.7(5) . . . . ?
C38' C37' C42' C41' 0.0 . . . . ?
N2 C37' C42' C41' -178.9(5) . . . . ?
C38' C37' C42' C46' 178.7(5) . . . . ?
N2 C37' C42' C46' -0.2(6) . . . . ?
C37' C38' C43' C45' -131.1(9) . . . . ?
C39' C38' C43' C45' 53.2(11) . . . . ?
C37' C38' C43' C44' 105.3(9) . . . . ?
C39' C38' C43' C44' -70.4(9) . . . . ?
C41' C42' C46' C48' -56.8(7) . . . . ?
C37' C42' C46' C48' 124.5(6) . . . . ?
C41' C42' C46' C47' 66.4(6) . . . . ?
C37' C42' C46' C47' -112.3(6) . . . . ?
C49 C50 C51 C52 178.8(4) . . . . ?
C50 C51 C52 C53 -178.1(6) . . . . ?
C51 C52 C53 C54 -177.4(6) . . . . ?

loop_
_platon_squeeze_void_nr
_platon_squeeze_void_average_x
_platon_squeeze_void_average_y
_platon_squeeze_void_average_z
_platon_squeeze_void_volume
_platon_squeeze_void_count_electrons
1 0.000 0.000 0.000 179.6 29.8
